data_2238027
loop_
_publ_author_name
'Praveen, A. S.'
'Yathirajan, H. S.'
'Jasinski, Jerry P.'
'Keeley, Amanda C.'
'Narayana, B.'
'Sarojini, B. K.'

_publ_section_title
;
 2-(4-Chlorophenyl)-<i>N</i>-(3,4-difluorophenyl)acetamide
;
_journal_coeditor_code SJ5323
_journal_issue 6
_journal_name_full 'Acta Crystallographica Section E'
_journal_page_first o996
_journal_page_last o997
_journal_paper_doi 10.1107/S1600536813014165
_journal_volume 69
_journal_year 2013
_chemical_formula_iupac 'C14 H10 Cl F2 N O'
_chemical_formula_moiety 'C14 H10 Cl F2 N O'
_chemical_formula_sum 'C14 H10 Cl F2 N O'
_chemical_formula_weight 281.68
_chemical_name_systematic
;
2-(4-Chlorophenyl)-<i>N</i>-(3,4-difluorophenyl)acetamide
;
_space_group_crystal_system orthorhombic
_space_group_IT_number 19
_space_group_name_Hall 'P 2ac 2ab'
_space_group_name_H-M_alt 'P 21 21 21'
_symmetry_space_group_name_Hall 'P 2ac 2ab'
_symmetry_space_group_name_H-M 'P 21 21 21'
_atom_sites_solution_hydrogens geom
_atom_sites_solution_primary direct
_cell_angle_alpha 90
_cell_angle_beta 90
_cell_angle_gamma 90
_cell_formula_units_Z 4
_cell_length_a 4.8935(5)
_cell_length_b 5.8995(6)
_cell_length_c 42.572(4)
_cell_measurement_reflns_used 2751
_cell_measurement_temperature 173(2)
_cell_measurement_theta_max 71.7762
_cell_measurement_theta_min 4.1504
_cell_volume 1229.0(2)
_computing_cell_refinement 'CrysAlis PRO (Agilent, 2012)'
_computing_data_collection 'CrysAlis PRO (Agilent, 2012)'
_computing_data_reduction 'CrysAlis PRO (Agilent, 2012)'
_computing_molecular_graphics 'OLEX2 (Dolomanov <i>et al.</i>, 2009)'
_computing_publication_material 'OLEX2 (Dolomanov <i>et al.</i>, 2009)'
_computing_structure_refinement 'SHELXL2012 (Sheldrick, 2008)'
_computing_structure_solution 'SHELXS97 (Sheldrick, 2008)'
_diffrn_ambient_temperature 173(2)
_diffrn_detector_area_resol_mean 16.1500
_diffrn_measured_fraction_theta_full 0.999
_diffrn_measured_fraction_theta_max 0.986
_diffrn_measurement_device_type 'Agilent Xcalibur (Eos, Gemini)'
_diffrn_measurement_method '\w scans'
_diffrn_radiation_monochromator graphite
_diffrn_radiation_type 'Cu K\a'
_diffrn_radiation_wavelength 1.5418
_diffrn_reflns_av_R_equivalents 0.0361
_diffrn_reflns_limit_h_max 5
_diffrn_reflns_limit_h_min -5
_diffrn_reflns_limit_k_max 7
_diffrn_reflns_limit_k_min -5
_diffrn_reflns_limit_l_max 52
_diffrn_reflns_limit_l_min -51
_diffrn_reflns_number 7056
_diffrn_reflns_theta_full 67.684
_diffrn_reflns_theta_max 71.923
_diffrn_reflns_theta_min 4.154
_exptl_absorpt_coefficient_mu 2.923
_exptl_absorpt_correction_T_max 1.00000
_exptl_absorpt_correction_T_min 0.60799
_exptl_absorpt_correction_type multi-scan
_exptl_absorpt_process_details
;
(CrysAlis PRO and CrysAlis RED; Agilent, 2012)
;
_exptl_crystal_colour colourless
_exptl_crystal_density_diffrn 1.523
_exptl_crystal_description block
_exptl_crystal_F_000 576
_exptl_crystal_size_max 0.36
_exptl_crystal_size_mid 0.18
_exptl_crystal_size_min 0.08
_refine_diff_density_max 0.423
_refine_diff_density_min -0.278
_refine_ls_abs_structure_details
;
Flack x determined using 852 quotients [(I+)-(I-)]/[(I+)+(I-)]
(Parsons & Flack, 2004).
;
_refine_ls_abs_structure_Flack -0.003(14)
_refine_ls_extinction_method none
_refine_ls_goodness_of_fit_ref 1.144
_refine_ls_hydrogen_treatment constr
_refine_ls_matrix_type full
_refine_ls_number_parameters 172
_refine_ls_number_reflns 2358
_refine_ls_number_restraints 0
_refine_ls_restrained_S_all 1.144
_refine_ls_R_factor_all 0.0444
_refine_ls_R_factor_gt 0.0423
_refine_ls_shift/su_max 0.001
_refine_ls_shift/su_mean 0.000
_refine_ls_structure_factor_coef Fsqd
_refine_ls_weighting_details
;
 w=1/[\s^2^(Fo^2^)+(0.0565P)^2^+0.5753P]
 where P=(Fo^2^+2Fc^2^)/3
;
_refine_ls_weighting_scheme calc
_refine_ls_wR_factor_gt 0.1100
_refine_ls_wR_factor_ref 0.1109
_reflns_number_gt 2293
_reflns_number_total 2358
_reflns_threshold_expression I>2\s(I)
_cod_data_source_file sj5323.cif
_cod_data_source_block I
_cod_database_code 2238027
_shelx_space_group_comment
;
The symmetry employed for this shelxl refinement is uniquely defined
by the following loop, which should always be used as a source of
symmetry information in preference to the above space-group names.
They are only intended as comments.
;
_shelxl_version_number .000002012

loop_
_space_group_symop_operation_xyz
'x, y, z'
'-x+1/2, -y, z+1/2'
'x+1/2, -y+1/2, -z'
'-x, y+1/2, -z+1/2'

loop_
_atom_site_type_symbol
_atom_site_label
_atom_site_fract_x
_atom_site_fract_y
_atom_site_fract_z
_atom_site_U_iso_or_equiv
_atom_site_adp_type
_atom_site_calc_flag
_atom_site_occupancy
Cl Cl1 0.07824(18) 1.15259(14) 0.52637(2) 0.0318(2) Uani d 1
F F1 1.2311(7) -0.3034(4) 0.69693(6) 0.0598(8) Uani d 1
F F2 0.8308(7) -0.2387(5) 0.73854(6) 0.0667(9) Uani d 1
O O1 0.5599(5) 0.4621(4) 0.62977(6) 0.0325(6) Uani d 1
N N1 0.9971(6) 0.3740(5) 0.64241(6) 0.0278(6) Uani d 1
H H1 1.1690 0.4034 0.6379 0.033 Uiso calc 1
C C1 0.8043(7) 0.4794(5) 0.62509(7) 0.0235(7) Uani d 1
C C2 0.9212(8) 0.6146(6) 0.59751(8) 0.0302(7) Uani d 1
H H2A 1.0618 0.7206 0.6055 0.036 Uiso calc 1
H H2B 1.0118 0.5088 0.5828 0.036 Uiso calc 1
C C3 0.7068(7) 0.7477(6) 0.57993(7) 0.0256(7) Uani d 1
C C4 0.6153(8) 0.9550(6) 0.59132(8) 0.0280(7) Uani d 1
H H4 0.6866 1.0118 0.6105 0.034 Uiso calc 1
C C5 0.4220(8) 1.0801(5) 0.57515(7) 0.0274(7) Uani d 1
H H5 0.3605 1.2217 0.5831 0.033 Uiso calc 1
C C6 0.3201(7) 0.9951(6) 0.54724(7) 0.0242(7) Uani d 1
C C7 0.4066(8) 0.7886(6) 0.53548(7) 0.0276(7) Uani d 1
H H7 0.3341 0.7315 0.5164 0.033 Uiso calc 1
C C8 0.5996(7) 0.6671(6) 0.55194(7) 0.0281(7) Uani d 1
H H8 0.6604 0.5254 0.5440 0.034 Uiso calc 1
C C9 0.9458(7) 0.2196(6) 0.66731(7) 0.0268(7) Uani d 1
C C10 1.1106(8) 0.0296(6) 0.66937(8) 0.0332(8) Uani d 1
H H10 1.2496 0.0031 0.6542 0.040 Uiso calc 1
C C11 1.0702(9) -0.1211(6) 0.69379(9) 0.0388(9) Uani d 1
C C12 0.8660(9) -0.0846(7) 0.71526(9) 0.0414(10) Uani d 1
C C13 0.7041(9) 0.1022(8) 0.71351(8) 0.0420(10) Uani d 1
H H13 0.5651 0.1263 0.7287 0.050 Uiso calc 1
C C14 0.7420(7) 0.2572(7) 0.68951(8) 0.0328(8) Uani d 1
H H14 0.6298 0.3882 0.6882 0.039 Uiso calc 1

loop_
_atom_site_aniso_label
_atom_site_aniso_U_11
_atom_site_aniso_U_22
_atom_site_aniso_U_33
_atom_site_aniso_U_12
_atom_site_aniso_U_13
_atom_site_aniso_U_23
Cl1 0.0302(4) 0.0333(4) 0.0318(4) 0.0079(4) -0.0016(3) 0.0064(3)
F1 0.071(2) 0.0458(15) 0.0624(16) 0.0100(14) -0.0095(14) 0.0118(13)
F2 0.0690(19) 0.079(2) 0.0520(14) -0.0119(17) -0.0029(13) 0.0405(14)
O1 0.0169(13) 0.0455(14) 0.0351(12) -0.0013(12) 0.0013(10) 0.0068(11)
N1 0.0156(14) 0.0387(16) 0.0292(13) -0.0024(11) 0.0008(10) 0.0070(12)
C1 0.0190(17) 0.0247(16) 0.0267(15) -0.0005(13) 0.0014(12) -0.0011(12)
C2 0.0221(17) 0.0332(17) 0.0355(17) -0.0003(17) 0.0047(14) 0.0104(14)
C3 0.0216(16) 0.0264(16) 0.0288(16) -0.0002(14) 0.0052(13) 0.0072(13)
C4 0.0282(19) 0.0296(16) 0.0263(15) -0.0030(15) -0.0021(13) -0.0010(13)
C5 0.0298(18) 0.0225(15) 0.0298(15) 0.0022(15) 0.0040(14) -0.0023(12)
C6 0.0192(16) 0.0259(16) 0.0275(15) 0.0004(13) 0.0019(12) 0.0065(12)
C7 0.0285(18) 0.0285(16) 0.0259(14) 0.0003(15) 0.0006(13) -0.0021(12)
C8 0.0290(18) 0.0249(15) 0.0303(15) 0.0063(15) 0.0045(14) -0.0014(12)
C9 0.0210(16) 0.0343(18) 0.0251(14) -0.0050(15) -0.0043(13) 0.0024(12)
C10 0.029(2) 0.0396(19) 0.0315(16) -0.0003(16) -0.0016(14) 0.0014(14)
C11 0.039(2) 0.0347(19) 0.0425(19) -0.0027(19) -0.0121(18) 0.0079(16)
C12 0.036(2) 0.053(2) 0.0352(18) -0.0142(18) -0.0074(16) 0.0164(18)
C13 0.033(2) 0.065(3) 0.0282(17) -0.007(2) 0.0036(15) 0.0057(18)
C14 0.0234(19) 0.045(2) 0.0301(17) 0.0004(16) 0.0002(13) 0.0005(16)

loop_
_atom_type_symbol
_atom_type_description
_atom_type_scat_dispersion_real
_atom_type_scat_dispersion_imag
_atom_type_scat_source
C C 0.0181 0.0091 'International Tables Vol C Tables 4.2.6.8 and 6.1.1.4'
H H 0.0000 0.0000 'International Tables Vol C Tables 4.2.6.8 and 6.1.1.4'
Cl Cl 0.3639 0.7018 'International Tables Vol C Tables 4.2.6.8 and 6.1.1.4'
F F 0.0727 0.0534 'International Tables Vol C Tables 4.2.6.8 and 6.1.1.4'
N N 0.0311 0.0180 'International Tables Vol C Tables 4.2.6.8 and 6.1.1.4'
O O 0.0492 0.0322 'International Tables Vol C Tables 4.2.6.8 and 6.1.1.4'

loop_
_geom_angle_atom_site_label_1
_geom_angle_atom_site_label_2
_geom_angle_atom_site_label_3
_geom_angle
C1 N1 H1 117.3
C1 N1 C9 125.5(3)
C9 N1 H1 117.3
O1 C1 N1 124.0(3)
O1 C1 C2 122.5(3)
N1 C1 C2 113.5(3)
C1 C2 H2A 109.0
C1 C2 H2B 109.0
H2A C2 H2B 107.8
C3 C2 C1 113.1(3)
C3 C2 H2A 109.0
C3 C2 H2B 109.0
C4 C3 C2 120.6(3)
C8 C3 C2 120.7(3)
C8 C3 C4 118.7(3)
C3 C4 H4 119.5
C5 C4 C3 121.1(3)
C5 C4 H4 119.5
C4 C5 H5 120.6
C4 C5 C6 118.7(3)
C6 C5 H5 120.6
C5 C6 Cl1 119.2(3)
C5 C6 C7 121.3(3)
C7 C6 Cl1 119.4(3)
C6 C7 H7 120.5
C8 C7 C6 118.9(3)
C8 C7 H7 120.5
C3 C8 H8 119.4
C7 C8 C3 121.2(3)
C7 C8 H8 119.4
C10 C9 N1 117.7(3)
C10 C9 C14 120.2(3)
C14 C9 N1 122.1(3)
C9 C10 H10 120.5
C11 C10 C9 119.0(4)
C11 C10 H10 120.5
F1 C11 C10 120.5(4)
F1 C11 C12 119.2(3)
C12 C11 C10 120.3(4)
F2 C12 C11 118.3(4)
F2 C12 C13 120.6(4)
C13 C12 C11 121.0(3)
C12 C13 H13 120.1
C12 C13 C14 119.9(4)
C14 C13 H13 120.1
C9 C14 H14 120.3
C13 C14 C9 119.5(4)
C13 C14 H14 120.3

loop_
_geom_bond_atom_site_label_1
_geom_bond_atom_site_label_2
_geom_bond_distance
Cl1 C6 1.747(3)
F1 C11 1.339(5)
F2 C12 1.356(4)
O1 C1 1.217(4)
N1 H1 0.8800
N1 C1 1.349(4)
N1 C9 1.420(4)
C1 C2 1.530(4)
C2 H2A 0.9900
C2 H2B 0.9900
C2 C3 1.509(5)
C3 C4 1.390(5)
C3 C8 1.386(5)
C4 H4 0.9500
C4 C5 1.383(5)
C5 H5 0.9500
C5 C6 1.383(5)
C6 C7 1.383(5)
C7 H7 0.9500
C7 C8 1.377(5)
C8 H8 0.9500
C9 C10 1.384(5)
C9 C14 1.392(5)
C10 H10 0.9500
C10 C11 1.382(5)
C11 C12 1.371(6)
C12 C13 1.359(6)
C13 H13 0.9500
C13 C14 1.383(5)
C14 H14 0.9500

loop_
_geom_hbond_atom_site_label_D
_geom_hbond_atom_site_label_H
_geom_hbond_atom_site_label_A
_geom_hbond_site_symmetry_A
_geom_hbond_distance_DH
_geom_hbond_distance_HA
_geom_hbond_distance_DA
_geom_hbond_angle_DHA
N1 H1 O1 1_655 0.88 1.97 2.854(4) 177.1
C5 H5 O1 1_565 0.95 2.63 3.307(4) 128.7
C14 H14 F1 1_465 0.95 2.69 3.615(5) 163.8

loop_
_geom_torsion_atom_site_label_1
_geom_torsion_atom_site_label_2
_geom_torsion_atom_site_label_3
_geom_torsion_atom_site_label_4
_geom_torsion
Cl1 C6 C7 C8 179.3(3)
F1 C11 C12 F2 -1.6(6)
F1 C11 C12 C13 177.8(4)
F2 C12 C13 C14 -179.7(4)
O1 C1 C2 C3 8.0(5)
N1 C1 C2 C3 -175.1(3)
N1 C9 C10 C11 178.5(3)
N1 C9 C14 C13 -179.1(3)
C1 N1 C9 C10 139.2(4)
C1 N1 C9 C14 -42.1(5)
C1 C2 C3 C4 80.6(4)
C1 C2 C3 C8 -100.1(4)
C2 C3 C4 C5 179.0(3)
C2 C3 C8 C7 -179.1(3)
C3 C4 C5 C6 0.0(5)
C4 C3 C8 C7 0.2(5)
C4 C5 C6 Cl1 -179.4(3)
C4 C5 C6 C7 0.3(5)
C5 C6 C7 C8 -0.5(5)
C6 C7 C8 C3 0.2(5)
C8 C3 C4 C5 -0.3(5)
C9 N1 C1 O1 3.5(6)
C9 N1 C1 C2 -173.4(3)
C9 C10 C11 F1 -178.2(3)
C9 C10 C11 C12 1.3(6)
C10 C9 C14 C13 -0.5(5)
C10 C11 C12 F2 178.9(4)
C10 C11 C12 C13 -1.6(6)
C11 C12 C13 C14 0.9(6)
C12 C13 C14 C9 0.2(6)
C14 C9 C10 C11 -0.2(5)
